data_7156717
loop_
_publ_author_name
'Haung, Jia-Yun'
'Barve, Indrajeet J.'
'Sun, Chung-Ming'

_publ_section_title
;
 One-pot synthesis of 4-arylidene imidazolin-5-ones by reaction of amino
 acid esters with isocyanates and \a-bromoketones.
;
_journal_issue 11
_journal_name_full 'Organic &amp; biomolecular chemistry'
_journal_page_first 3040
_journal_page_last 3047
_journal_paper_doi 10.1039/c8ob03111h
_journal_volume 17
_journal_year 2019
_chemical_absolute_configuration rm
_chemical_formula_sum 'C26 H22 N2 O4 Se'
_chemical_formula_weight 505.41
_chemical_name_systematic
(Z)-5-(3,4-dimethoxybenzylidene)-2-((2-oxo-2-phenylethyl)selanyl)-3-phenyl-3,5-dihydro-4H-imidazol-4-one
_space_group_crystal_system monoclinic
_space_group_IT_number 4
_space_group_name_Hall 'P 2yb'
_space_group_name_H-M_alt 'P 1 21 1'
_symmetry_space_group_name_Hall 'P 2yb'
_symmetry_space_group_name_H-M 'P 1 21 1'
_atom_sites_solution_hydrogens geom
_audit_creation_method SHELXL-2014/6
_audit_update_record
;
2018-11-30 deposited with the CCDC.    2019-02-15 downloaded from the CCDC.
;
_cell_angle_alpha 90
_cell_angle_beta 93.403(2)
_cell_angle_gamma 90
_cell_formula_units_Z 2
_cell_length_a 5.0331(3)
_cell_length_b 12.9922(8)
_cell_length_c 17.1983(11)
_cell_measurement_reflns_used 7303
_cell_measurement_temperature 100(2)
_cell_measurement_theta_max 26.3590
_cell_measurement_theta_min 2.3726
_cell_volume 1122.63(12)
_computing_cell_refinement 'SAINT V8.34A (Bruker AXS Inc., 2013)'
_computing_data_collection 'Bruker APEX2'
_computing_data_reduction 'SAINT V8.34A (Bruker AXS Inc., 2013)'
_computing_molecular_graphics 'Bruker SHELXTL'
_computing_publication_material 'Bruker SHELXTL'
_computing_structure_refinement 'SHELXL-2014/6 (Sheldrick, 2014)'
_diffrn_ambient_temperature 100(2)
_diffrn_detector_area_resol_mean 8.3333
_diffrn_measured_fraction_theta_full 0.999
_diffrn_measured_fraction_theta_max 0.995
_diffrn_measurement_device_type 'Bruker APEX-II CCD'
_diffrn_measurement_method '\f and \w scans'
_diffrn_radiation_type MoK\a
_diffrn_radiation_wavelength 0.71073
_diffrn_reflns_av_R_equivalents 0.0465
_diffrn_reflns_av_unetI/netI 0.0553
_diffrn_reflns_Laue_measured_fraction_full 0.999
_diffrn_reflns_Laue_measured_fraction_max 0.995
_diffrn_reflns_limit_h_max 5
_diffrn_reflns_limit_h_min -6
_diffrn_reflns_limit_k_max 16
_diffrn_reflns_limit_k_min -16
_diffrn_reflns_limit_l_max 21
_diffrn_reflns_limit_l_min -21
_diffrn_reflns_number 19872
_diffrn_reflns_point_group_measured_fraction_full 0.998
_diffrn_reflns_point_group_measured_fraction_max 0.989
_diffrn_reflns_theta_full 25.242
_diffrn_reflns_theta_max 26.482
_diffrn_reflns_theta_min 1.966
_exptl_absorpt_coefficient_mu 1.709
_exptl_absorpt_correction_T_max 0.7454
_exptl_absorpt_correction_T_min 0.6698
_exptl_absorpt_correction_type multi-scan
_exptl_absorpt_process_details 'SADABS V2014/4 (Bruker AXS Inc.)'
_exptl_crystal_colour yellow
_exptl_crystal_density_diffrn 1.495
_exptl_crystal_density_meas ?
_exptl_crystal_density_method 'not measured'
_exptl_crystal_description columnar
_exptl_crystal_F_000 516
_exptl_crystal_size_max 0.20
_exptl_crystal_size_mid 0.10
_exptl_crystal_size_min 0.09
_refine_diff_density_max 0.349
_refine_diff_density_min -0.628
_refine_diff_density_rms 0.049
_refine_ls_abs_structure_details
;
 Flack x determined using 1749 quotients [(I+)-(I-)]/[(I+)+(I-)]
 (Parsons, Flack and Wagner, Acta Cryst. B69 (2013) 249-259).
;
_refine_ls_abs_structure_Flack 0.031(8)
_refine_ls_extinction_method none
_refine_ls_goodness_of_fit_ref 1.077
_refine_ls_hydrogen_treatment constr
_refine_ls_matrix_type full
_refine_ls_number_parameters 355
_refine_ls_number_reflns 4603
_refine_ls_number_restraints 217
_refine_ls_restrained_S_all 1.058
_refine_ls_R_factor_all 0.0394
_refine_ls_R_factor_gt 0.0335
_refine_ls_shift/su_max 0.001
_refine_ls_shift/su_mean 0.000
_refine_ls_structure_factor_coef Fsqd
_refine_ls_weighting_details 'w=1/[\s^2^(Fo^2^)+(0.0192P)^2^+0.0195P] where P=(Fo^2^+2Fc^2^)/3'
_refine_ls_weighting_scheme calc
_refine_ls_wR_factor_gt 0.0644
_refine_ls_wR_factor_ref 0.0658
_reflns_Friedel_coverage 0.900
_reflns_Friedel_fraction_full 0.996
_reflns_Friedel_fraction_max 0.982
_reflns_number_gt 4117
_reflns_number_total 4603
_reflns_threshold_expression 'I > 2\s(I)'
_cod_data_source_file c8ob03111h2.cif
_cod_data_source_block mo_180912LT_0m_b
_cod_depositor_comments
;
The following automatic conversions were performed:

'_exptl_crystal_density_meas' value 'not measured' was changed to '?'
- the value is perceived as not measured.

Automatic conversion script
Id: cif_fix_values 4973 2017-02-22 13:04:09Z antanas 

 Adding full bibliography for 7156717--7156718.cif.
;
_cod_database_code 7156717
_shelx_space_group_comment
;
The symmetry employed for this shelxl refinement is uniquely defined
by the following loop, which should always be used as a source of
symmetry information in preference to the above space-group names.
They are only intended as comments.
;
_shelxl_version_number 2014/6

loop_
_space_group_symop_operation_xyz
'x, y, z'
'-x, y+1/2, -z'

loop_
_atom_site_label
_atom_site_type_symbol
_atom_site_fract_x
_atom_site_fract_y
_atom_site_fract_z
_atom_site_U_iso_or_equiv
_atom_site_adp_type
_atom_site_occupancy
_atom_site_site_symmetry_order
_atom_site_calc_flag
_atom_site_refinement_flags_posn
_atom_site_refinement_flags_adp
_atom_site_refinement_flags_occupancy
_atom_site_disorder_assembly
_atom_site_disorder_group
Se1 Se 0.22581(7) 0.28146(5) 0.74716(3) 0.02848(13) Uani 1 1 d . . . . .
O1 O 0.5717(5) 0.7873(3) 0.66052(19) 0.0436(8) Uani 1 1 d . . . . .
O2 O 0.9129(7) 0.9253(2) 0.7034(2) 0.0468(9) Uani 1 1 d . . . . .
O3 O 0.9792(8) 0.3516(3) 0.9557(2) 0.0467(9) Uani 1 1 d . . . . .
O4 O -0.1765(5) 0.2774(4) 0.62639(17) 0.0395(7) Uani 1 1 d . . . . .
N1 N 0.5893(7) 0.4427(2) 0.7911(2) 0.0236(9) Uani 1 1 d . . . . .
N2 N 0.6314(6) 0.3014(3) 0.8683(2) 0.0237(10) Uani 1 1 d . . . . .
C1 C 0.3753(9) 0.7127(4) 0.6358(3) 0.0428(14) Uani 1 1 d . . . . .
H1A H 0.4634 0.6516 0.6159 0.064 Uiso 1 1 calc R U . . .
H1B H 0.2563 0.7421 0.5944 0.064 Uiso 1 1 calc R U . . .
H1C H 0.2719 0.6932 0.6800 0.064 Uiso 1 1 calc R U . . .
C2 C 1.1139(13) 1.0020(4) 0.7223(3) 0.0631(19) Uani 1 1 d . . . . .
H2A H 1.1099 1.0205 0.7775 0.095 Uiso 1 1 calc R U . . .
H2B H 1.0787 1.0633 0.6902 0.095 Uiso 1 1 calc R U . . .
H2C H 1.2895 0.9742 0.7121 0.095 Uiso 1 1 calc R U . . .
C3 C 0.7445(9) 0.7592(3) 0.7203(3) 0.0330(12) Uani 1 1 d . . . . .
C4 C 0.9313(11) 0.8357(3) 0.7453(3) 0.0351(12) Uani 1 1 d . . . . .
C5 C 1.1113(12) 0.8159(3) 0.8064(3) 0.0471(15) Uani 1 1 d . . . . .
H5 H 1.2347 0.8676 0.8236 0.057 Uiso 1 1 calc R U . . .
C6 C 1.1145(12) 0.7203(4) 0.8434(3) 0.0440(15) Uani 1 1 d . . . . .
H6 H 1.2399 0.7077 0.8858 0.053 Uiso 1 1 calc R U . . .
C7 C 0.9370(9) 0.6435(3) 0.8191(3) 0.0298(11) Uani 1 1 d . . . . .
C8 C 0.7524(8) 0.6639(3) 0.7577(3) 0.0284(11) Uani 1 1 d . . . . .
H8 H 0.6291 0.6120 0.7409 0.034 Uiso 1 1 calc R U . . .
C9 C 0.9474(9) 0.5456(3) 0.8602(3) 0.0329(11) Uani 1 1 d . . . . .
H9 H 1.0810 0.5407 0.9014 0.039 Uiso 1 1 calc R U . . .
C10 C 0.7949(10) 0.4604(3) 0.8484(3) 0.0265(10) Uani 1 1 d . . . . .
C11 C 0.8293(10) 0.3685(3) 0.8995(3) 0.0307(11) Uani 1 1 d . . . . .
C13 C 0.5027(8) 0.3504(3) 0.8053(3) 0.0253(10) Uani 1 1 d . . . . .
C14 C 0.1362(9) 0.3979(3) 0.6791(3) 0.0266(10) Uani 1 1 d . . . . .
H14A H 0.0812 0.4576 0.7102 0.032 Uiso 1 1 calc R U . . .
H14B H 0.2925 0.4183 0.6503 0.032 Uiso 1 1 calc R U . . .
C15 C -0.0877(8) 0.3649(4) 0.6234(3) 0.0277(11) Uani 1 1 d . . . . .
C16 C -0.1966(9) 0.4394(3) 0.5642(3) 0.0295(11) Uani 1 1 d . . . . .
C17 C -0.4112(9) 0.4125(4) 0.5137(3) 0.0375(12) Uani 1 1 d . . . . .
H17 H -0.4885 0.3462 0.5176 0.045 Uiso 1 1 calc R U . . .
C18 C -0.5128(11) 0.4797(4) 0.4585(3) 0.0471(14) Uani 1 1 d . . . . .
H18 H -0.6603 0.4597 0.4249 0.057 Uiso 1 1 calc R U . . .
C19 C -0.4033(10) 0.5769(4) 0.4509(3) 0.0447(13) Uani 1 1 d . . . . .
H19 H -0.4761 0.6235 0.4128 0.054 Uiso 1 1 calc R U . . .
C20 C -0.1877(11) 0.6053(4) 0.4994(3) 0.0462(14) Uani 1 1 d . . . . .
H20 H -0.1088 0.6712 0.4942 0.055 Uiso 1 1 calc R U . . .
C21 C -0.0859(10) 0.5370(4) 0.5561(3) 0.0374(12) Uani 1 1 d . . . . .
H21 H 0.0613 0.5572 0.5898 0.045 Uiso 1 1 calc R U . . .
C22 C 0.597(5) 0.1953(12) 0.9015(12) 0.019(3) Uani 0.506(5) 1 d D U P A 1
C23 C 0.3565(18) 0.1683(6) 0.9277(5) 0.0221(17) Uani 0.506(5) 1 d D U P A 1
H23 H 0.2182 0.2177 0.9300 0.027 Uiso 0.506(5) 1 calc R U P A 1
C24 C 0.3158(17) 0.0663(6) 0.9513(5) 0.0261(18) Uani 0.506(5) 1 d D U P A 1
H24 H 0.1457 0.0452 0.9665 0.031 Uiso 0.506(5) 1 calc R U P A 1
C25 C 0.522(4) -0.0027(12) 0.9524(10) 0.025(2) Uani 0.506(5) 1 d D U P A 1
H25 H 0.4948 -0.0709 0.9702 0.030 Uiso 0.506(5) 1 calc R U P A 1
C26 C 0.7681(17) 0.0251(6) 0.9282(5) 0.0260(18) Uani 0.506(5) 1 d D U P A 1
H26 H 0.9075 -0.0242 0.9285 0.031 Uiso 0.506(5) 1 calc R U P A 1
C27 C 0.8133(15) 0.1258(6) 0.9031(5) 0.0204(17) Uani 0.506(5) 1 d D U P A 1
H27 H 0.9834 0.1467 0.8878 0.024 Uiso 0.506(5) 1 calc R U P A 1
C22' C 0.590(5) 0.2005(13) 0.8877(13) 0.020(3) Uani 0.494(5) 1 d D U P A 2
C23' C 0.5077(17) 0.1806(6) 0.9603(5) 0.0210(18) Uani 0.494(5) 1 d D U P A 2
H23' H 0.4599 0.2353 0.9933 0.025 Uiso 0.494(5) 1 calc R U P A 2
C24' C 0.4945(17) 0.0781(6) 0.9855(6) 0.0261(18) Uani 0.494(5) 1 d D U P A 2
H24' H 0.4470 0.0634 1.0370 0.031 Uiso 0.494(5) 1 calc R U P A 2
C25' C 0.551(4) -0.0019(12) 0.9355(11) 0.026(3) Uani 0.494(5) 1 d D U P A 2
H25' H 0.5397 -0.0713 0.9524 0.031 Uiso 0.494(5) 1 calc R U P A 2
C26' C 0.6217(16) 0.0197(6) 0.8619(5) 0.0274(18) Uani 0.494(5) 1 d D U P A 2
H26' H 0.6584 -0.0355 0.8280 0.033 Uiso 0.494(5) 1 calc R U P A 2
C27' C 0.6416(18) 0.1193(6) 0.8357(5) 0.0226(19) Uani 0.494(5) 1 d D U P A 2
H27' H 0.6887 0.1332 0.7841 0.027 Uiso 0.494(5) 1 calc R U P A 2

loop_
_atom_site_aniso_label
_atom_site_aniso_U_11
_atom_site_aniso_U_22
_atom_site_aniso_U_33
_atom_site_aniso_U_23
_atom_site_aniso_U_13
_atom_site_aniso_U_12
Se1 0.0200(2) 0.01532(15) 0.0505(3) 0.0001(2) 0.00492(17) -0.0050(3)
O1 0.0338(15) 0.0246(15) 0.073(2) 0.009(2) 0.0041(16) -0.007(2)
O2 0.076(3) 0.0179(15) 0.049(2) -0.0034(15) 0.0213(19) -0.0151(16)
O3 0.082(3) 0.0330(17) 0.024(2) -0.0012(15) -0.006(2) -0.0256(18)
O4 0.0384(15) 0.0295(15) 0.050(2) -0.006(2) 0.0004(14) -0.012(2)
N1 0.023(2) 0.0159(16) 0.034(2) -0.0047(16) 0.0130(18) -0.0065(14)
N2 0.0230(17) 0.014(2) 0.036(2) -0.0031(16) 0.0111(15) -0.0039(14)
C1 0.029(3) 0.034(3) 0.066(4) 0.009(3) 0.008(3) -0.004(2)
C2 0.129(6) 0.029(3) 0.034(3) -0.010(2) 0.026(3) -0.044(3)
C3 0.035(2) 0.019(3) 0.046(3) -0.0056(18) 0.020(2) -0.0035(18)
C4 0.059(3) 0.018(2) 0.030(3) -0.0098(19) 0.022(3) -0.012(2)
C5 0.085(4) 0.030(2) 0.028(3) -0.012(2) 0.011(3) -0.036(3)
C6 0.075(4) 0.037(3) 0.020(3) -0.007(2) 0.003(3) -0.030(3)
C7 0.043(3) 0.022(2) 0.026(3) -0.0093(19) 0.016(2) -0.015(2)
C8 0.031(3) 0.019(2) 0.037(3) -0.009(2) 0.015(2) -0.0105(18)
C9 0.049(3) 0.029(2) 0.021(3) -0.0089(19) 0.010(2) -0.020(2)
C10 0.036(3) 0.021(2) 0.023(3) -0.0074(18) 0.012(2) -0.010(2)
C11 0.048(3) 0.022(2) 0.023(3) -0.0090(19) 0.013(2) -0.011(2)
C13 0.017(2) 0.0144(18) 0.045(3) -0.0046(19) 0.012(2) 0.0000(16)
C14 0.030(2) 0.0190(19) 0.031(3) -0.0013(18) 0.010(2) -0.0068(18)
C15 0.025(2) 0.028(2) 0.031(3) -0.009(2) 0.012(2) -0.003(2)
C16 0.028(2) 0.035(2) 0.027(3) -0.011(2) 0.013(2) -0.002(2)
C17 0.037(3) 0.038(3) 0.038(3) -0.008(2) 0.007(2) 0.000(2)
C18 0.051(3) 0.051(3) 0.039(3) -0.014(3) 0.001(3) 0.006(3)
C19 0.057(3) 0.050(3) 0.028(3) -0.004(2) 0.009(3) 0.019(3)
C20 0.057(3) 0.037(3) 0.046(4) 0.001(2) 0.015(3) 0.000(3)
C21 0.039(3) 0.034(3) 0.039(3) -0.001(2) 0.004(2) -0.005(2)
C22 0.023(4) 0.010(4) 0.023(6) -0.003(4) 0.002(5) -0.001(4)
C23 0.021(4) 0.023(3) 0.023(4) 0.003(3) 0.001(4) 0.000(3)
C24 0.025(4) 0.026(4) 0.027(4) 0.006(3) 0.001(4) -0.009(3)
C25 0.028(5) 0.018(4) 0.028(6) 0.006(4) -0.004(4) -0.008(4)
C26 0.029(4) 0.018(3) 0.031(4) 0.004(3) 0.000(4) 0.004(3)
C27 0.018(3) 0.019(3) 0.024(4) 0.001(3) 0.000(3) -0.002(3)
C22' 0.019(4) 0.017(4) 0.024(6) 0.001(4) 0.007(5) 0.000(4)
C23' 0.016(4) 0.019(3) 0.028(4) 0.002(3) 0.005(4) -0.002(3)
C24' 0.017(4) 0.028(4) 0.033(4) 0.010(3) 0.003(4) -0.006(3)
C25' 0.023(5) 0.014(4) 0.040(6) 0.007(4) -0.004(5) -0.002(4)
C26' 0.022(4) 0.018(3) 0.043(4) -0.003(3) -0.001(4) 0.003(3)
C27' 0.019(4) 0.019(4) 0.030(5) -0.003(3) 0.004(4) -0.001(3)

loop_
_atom_type_symbol
_atom_type_description
_atom_type_scat_dispersion_real
_atom_type_scat_dispersion_imag
_atom_type_scat_source
C C 0.0033 0.0016 'International Tables Vol C Tables 4.2.6.8 and 6.1.1.4'
H H 0.0000 0.0000 'International Tables Vol C Tables 4.2.6.8 and 6.1.1.4'
N N 0.0061 0.0033 'International Tables Vol C Tables 4.2.6.8 and 6.1.1.4'
O O 0.0106 0.0060 'International Tables Vol C Tables 4.2.6.8 and 6.1.1.4'
Se Se -0.0929 2.2259 'International Tables Vol C Tables 4.2.6.8 and 6.1.1.4'

loop_
_geom_angle_atom_site_label_1
_geom_angle_atom_site_label_2
_geom_angle_atom_site_label_3
_geom_angle
C13 Se1 C14 94.99(18)
C3 O1 C1 116.4(4)
C4 O2 C2 116.3(4)
C13 N1 C10 105.0(4)
C22' N2 C13 124.0(13)
C22' N2 C11 127.8(13)
C13 N2 C11 107.6(3)
C13 N2 C22 131.2(11)
C11 N2 C22 121.2(11)
O1 C1 H1A 109.5
O1 C1 H1B 109.5
H1A C1 H1B 109.5
O1 C1 H1C 109.5
H1A C1 H1C 109.5
H1B C1 H1C 109.5
O2 C2 H2A 109.5
O2 C2 H2B 109.5
H2A C2 H2B 109.5
O2 C2 H2C 109.5
H2A C2 H2C 109.5
H2B C2 H2C 109.5
O1 C3 C8 126.0(4)
O1 C3 C4 115.2(4)
C8 C3 C4 118.8(5)
C5 C4 O2 125.7(4)
C5 C4 C3 119.9(4)
O2 C4 C3 114.4(5)
C4 C5 C6 120.3(4)
C4 C5 H5 119.8
C6 C5 H5 119.8
C7 C6 C5 120.9(5)
C7 C6 H6 119.6
C5 C6 H6 119.6
C6 C7 C8 118.7(4)
C6 C7 C9 118.6(5)
C8 C7 C9 122.7(4)
C7 C8 C3 121.3(4)
C7 C8 H8 119.3
C3 C8 H8 119.3
C10 C9 C7 129.7(5)
C10 C9 H9 115.2
C7 C9 H9 115.2
C9 C10 N1 128.7(4)
C9 C10 C11 121.6(5)
N1 C10 C11 109.8(4)
O3 C11 N2 126.0(4)
O3 C11 C10 131.5(4)
N2 C11 C10 102.5(4)
N1 C13 N2 115.1(4)
N1 C13 Se1 125.4(4)
N2 C13 Se1 119.5(3)
C15 C14 Se1 107.5(3)
C15 C14 H14A 110.2
Se1 C14 H14A 110.2
C15 C14 H14B 110.2
Se1 C14 H14B 110.2
H14A C14 H14B 108.5
O4 C15 C16 120.9(4)
O4 C15 C14 120.1(4)
C16 C15 C14 119.0(4)
C17 C16 C21 117.8(5)
C17 C16 C15 120.4(4)
C21 C16 C15 121.8(4)
C18 C17 C16 121.2(5)
C18 C17 H17 119.4
C16 C17 H17 119.4
C17 C18 C19 120.9(5)
C17 C18 H18 119.6
C19 C18 H18 119.6
C20 C19 C18 119.3(5)
C20 C19 H19 120.4
C18 C19 H19 120.4
C19 C20 C21 119.8(5)
C19 C20 H20 120.1
C21 C20 H20 120.1
C20 C21 C16 121.1(5)
C20 C21 H21 119.5
C16 C21 H21 119.5
C23 C22 C27 121.8(12)
C23 C22 N2 119.1(13)
C27 C22 N2 119.0(14)
C22 C23 C24 119.1(9)
C22 C23 H23 120.4
C24 C23 H23 120.4
C25 C24 C23 119.9(10)
C25 C24 H24 120.1
C23 C24 H24 120.1
C24 C25 C26 121.2(12)
C24 C25 H25 119.4
C26 C25 H25 119.4
C25 C26 C27 120.2(9)
C25 C26 H26 119.9
C27 C26 H26 119.9
C26 C27 C22 117.6(10)
C26 C27 H27 121.2
C22 C27 H27 121.2
C23' C22' N2 117.6(14)
C23' C22' C27' 120.9(13)
N2 C22' C27' 121.4(12)
C22' C23' C24' 119.1(10)
C22' C23' H23' 120.4
C24' C23' H23' 120.4
C25' C24' C23' 120.2(10)
C25' C24' H24' 119.9
C23' C24' H24' 119.9
C26' C25' C24' 119.7(12)
C26' C25' H25' 120.1
C24' C25' H25' 120.1
C25' C26' C27' 121.7(10)
C25' C26' H26' 119.2
C27' C26' H26' 119.2
C26' C27' C22' 118.3(10)
C26' C27' H27' 120.9
C22' C27' H27' 120.9

loop_
_geom_bond_atom_site_label_1
_geom_bond_atom_site_label_2
_geom_bond_distance
Se1 C13 1.892(4)
Se1 C14 1.949(4)
O1 C3 1.357(6)
O1 C1 1.431(6)
O2 C4 1.371(5)
O2 C2 1.443(6)
O3 C11 1.210(6)
O4 C15 1.224(7)
N1 C13 1.304(5)
N1 C10 1.405(6)
N2 C22' 1.372(17)
N2 C13 1.383(6)
N2 C11 1.406(6)
N2 C22 1.506(16)
C1 H1A 0.9800
C1 H1B 0.9800
C1 H1C 0.9800
C2 H2A 0.9800
C2 H2B 0.9800
C2 H2C 0.9800
C3 C8 1.395(6)
C3 C4 1.416(6)
C4 C5 1.370(7)
C5 C6 1.395(6)
C5 H5 0.9500
C6 C7 1.388(6)
C6 H6 0.9500
C7 C8 1.389(6)
C7 C9 1.454(6)
C8 H8 0.9500
C9 C10 1.355(6)
C9 H9 0.9500
C10 C11 1.487(6)
C14 C15 1.498(6)
C14 H14A 0.9900
C14 H14B 0.9900
C15 C16 1.485(7)
C16 C17 1.390(6)
C16 C21 1.395(6)
C17 C18 1.366(7)
C17 H17 0.9500
C18 C19 1.387(8)
C18 H18 0.9500
C19 C20 1.379(7)
C19 H19 0.9500
C20 C21 1.393(7)
C20 H20 0.9500
C21 H21 0.9500
C22 C23 1.36(2)
C22 C27 1.414(19)
C23 C24 1.404(10)
C23 H23 0.9500
C24 C25 1.371(17)
C24 H24 0.9500
C25 C26 1.378(18)
C25 H25 0.9500
C26 C27 1.400(10)
C26 H26 0.9500
C27 H27 0.9500
C22' C23' 1.363(17)
C22' C27' 1.417(19)
C23' C24' 1.403(10)
C23' H23' 0.9500
C24' C25' 1.389(17)
C24' H24' 0.9500
C25' C26' 1.363(16)
C25' H25' 0.9500
C26' C27' 1.376(11)
C26' H26' 0.9500
C27' H27' 0.9500
